data_4130131
loop_
_publ_author_name
'Kupper, Claudia'
'Rees, Julian A.'
'Dechert, Sebastian'
'DeBeer, Serena'
'Meyer, Franc'

_publ_section_title
;
 Complete Series of {FeNO}(8), {FeNO}(7), and {FeNO}(6) Complexes
 Stabilized by a Tetracarbene Macrocycle.
;
_journal_issue 25
_journal_name_full 'Journal of the American Chemical Society'
_journal_page_first 7888
_journal_page_last 7898
_journal_paper_doi 10.1021/jacs.6b00584
_journal_volume 138
_journal_year 2016
_chemical_formula_moiety 'C18 H20 Fe N10 O3 2+, 2(C F3 O3 S -)'
_chemical_formula_sum 'C20 H20 F6 Fe N10 O9 S2'
_chemical_formula_weight 778.43
_space_group_crystal_system triclinic
_space_group_IT_number 2
_space_group_name_Hall '-P 1'
_space_group_name_H-M_alt 'P -1'
_atom_sites_solution_hydrogens geom
_audit_creation_method SHELXL-2013
_cell_angle_alpha 74.854(7)
_cell_angle_beta 86.990(7)
_cell_angle_gamma 67.327(7)
_cell_formula_units_Z 2
_cell_length_a 10.1194(9)
_cell_length_b 11.5579(10)
_cell_length_c 13.5781(11)
_cell_measurement_reflns_used 17760
_cell_measurement_temperature 133(2)
_cell_measurement_theta_max 26.794
_cell_measurement_theta_min 1.556
_cell_volume 1412.4(2)
_computing_cell_refinement 'X-AREA (Stoe & Cie, 2002)'
_computing_data_collection 'X-AREA (Stoe & Cie, 2002)'
_computing_data_reduction 'X-AREA (Stoe & Cie, 2002)'
_computing_molecular_graphics 'DIAMOND (Brandenburg, 2012)'
_computing_publication_material 'SHELXL-2013 (Sheldrick, 2013)'
_computing_structure_refinement 'SHELXL-2013 (Sheldrick, 2013)'
_computing_structure_solution 'SHELXS-2013 (Sheldrick, 2013)'
_diffrn_ambient_temperature 133(2)
_diffrn_measured_fraction_theta_full 1.000
_diffrn_measured_fraction_theta_max 0.993
_diffrn_measurement_device_type 'Stoe IPDS II'
_diffrn_measurement_method \w
_diffrn_radiation_type MoK\a
_diffrn_radiation_wavelength 0.71073
_diffrn_reflns_av_R_equivalents 0.0729
_diffrn_reflns_av_unetI/netI 0.0806
_diffrn_reflns_Laue_measured_fraction_full 1.000
_diffrn_reflns_Laue_measured_fraction_max 0.993
_diffrn_reflns_limit_h_max 12
_diffrn_reflns_limit_h_min -12
_diffrn_reflns_limit_k_max 14
_diffrn_reflns_limit_k_min -13
_diffrn_reflns_limit_l_max 17
_diffrn_reflns_limit_l_min -17
_diffrn_reflns_number 17760
_diffrn_reflns_point_group_measured_fraction_full 1.000
_diffrn_reflns_point_group_measured_fraction_max 0.993
_diffrn_reflns_theta_full 25.242
_diffrn_reflns_theta_max 26.794
_diffrn_reflns_theta_min 1.556
_diffrn_source 'fine-focus sealed tube'
_exptl_absorpt_coefficient_mu 0.792
_exptl_absorpt_correction_T_max 0.8894
_exptl_absorpt_correction_T_min 0.6975
_exptl_absorpt_correction_type numerical
_exptl_absorpt_process_details 'X-RED (Stoe & Cie, 2002)'
_exptl_crystal_colour yellow
_exptl_crystal_density_diffrn 1.830
_exptl_crystal_description block
_exptl_crystal_F_000 788
_exptl_crystal_size_max 0.210
_exptl_crystal_size_mid 0.170
_exptl_crystal_size_min 0.060
_refine_diff_density_max 0.673
_refine_diff_density_min -0.561
_refine_diff_density_rms 0.076
_refine_ls_extinction_method none
_refine_ls_goodness_of_fit_ref 1.056
_refine_ls_hydrogen_treatment constr
_refine_ls_matrix_type full
_refine_ls_number_parameters 433
_refine_ls_number_reflns 5991
_refine_ls_number_restraints 0
_refine_ls_restrained_S_all 1.056
_refine_ls_R_factor_all 0.0973
_refine_ls_R_factor_gt 0.0592
_refine_ls_shift/su_max 0.000
_refine_ls_shift/su_mean 0.000
_refine_ls_structure_factor_coef Fsqd
_refine_ls_weighting_details 'w=1/[\s^2^(Fo^2^)+(0.0402P)^2^+0.5179P] where P=(Fo^2^+2Fc^2^)/3'
_refine_ls_weighting_scheme calc
_refine_ls_wR_factor_gt 0.1007
_refine_ls_wR_factor_ref 0.1106
_reflns_Friedel_coverage 0.000
_reflns_number_gt 4286
_reflns_number_total 5991
_reflns_threshold_expression 'I > 2\s(I)'
_cod_data_source_file ja6b00584_si_002.cif
_cod_data_source_block 3-clk23
_cod_database_code 4130131
_shelx_space_group_comment
;
The symmetry employed for this shelxl refinement is uniquely defined
by the following loop, which should always be used as a source of
symmetry information in preference to the above space-group names.
They are only intended as comments.
;
_shelx_estimated_absorpt_t_min 0.851
_shelx_estimated_absorpt_t_max 0.954
_shelxl_version_number 2013-4

loop_
_space_group_symop_operation_xyz
'x, y, z'
'-x, -y, -z'

loop_
_atom_site_label
_atom_site_type_symbol
_atom_site_fract_x
_atom_site_fract_y
_atom_site_fract_z
_atom_site_U_iso_or_equiv
_atom_site_adp_type
_atom_site_occupancy
_atom_site_site_symmetry_order
_atom_site_calc_flag
_atom_site_refinement_flags_posn
_atom_site_refinement_flags_adp
Fe1 Fe 0.68235(6) 0.49005(5) 0.77762(4) 0.01909(14) Uani 1 1 d . .
N1 N 0.8468(3) 0.2784(3) 0.9623(2) 0.0231(7) Uani 1 1 d . .
N2 N 0.7091(3) 0.2222(3) 0.8904(2) 0.0216(7) Uani 1 1 d . .
N3 N 0.6629(3) 0.2692(3) 0.7136(2) 0.0220(7) Uani 1 1 d . .
N4 N 0.7392(3) 0.3816(3) 0.5921(2) 0.0249(7) Uani 1 1 d . .
N5 N 0.6009(3) 0.6916(3) 0.5657(2) 0.0241(7) Uani 1 1 d . .
N6 N 0.5019(3) 0.7682(3) 0.6897(2) 0.0238(7) Uani 1 1 d . .
N7 N 0.5625(3) 0.7153(3) 0.8684(2) 0.0246(7) Uani 1 1 d . .
N8 N 0.7298(4) 0.5698(3) 0.9735(2) 0.0248(7) Uani 1 1 d . .
N9 N 0.8400(4) 0.4916(3) 0.7504(2) 0.0242(7) Uani 1 1 d . .
O1 O 0.9495(3) 0.4984(3) 0.7271(2) 0.0306(6) Uani 1 1 d . .
N10 N 0.3787(4) 0.5268(3) 0.7513(3) 0.0313(8) Uani 1 1 d . .
O2 O 0.4865(3) 0.5009(3) 0.8134(2) 0.0255(6) Uani 1 1 d . .
O3 O 0.3985(3) 0.5425(3) 0.6617(2) 0.0370(7) Uani 1 1 d . .
C1 C 0.7479(4) 0.3228(4) 0.8847(3) 0.0217(8) Uani 1 1 d . .
C2 C 0.8682(5) 0.1529(4) 1.0163(3) 0.0290(9) Uani 1 1 d . .
H2 H 0.9320 0.1019 1.0744 0.035 Uiso 1 1 calc R U
C3 C 0.7811(4) 0.1170(4) 0.9708(3) 0.0265(8) Uani 1 1 d . .
H3 H 0.7712 0.0357 0.9900 0.032 Uiso 1 1 calc R U
C4 C 0.6155(4) 0.2210(4) 0.8128(3) 0.0245(8) Uani 1 1 d . .
H4A H 0.6212 0.1316 0.8208 0.029 Uiso 1 1 calc R U
H4B H 0.5148 0.2770 0.8198 0.029 Uiso 1 1 calc R U
C5 C 0.6899(4) 0.3788(4) 0.6861(3) 0.0219(8) Uani 1 1 d . .
C6 C 0.6936(4) 0.2050(4) 0.6372(3) 0.0258(9) Uani 1 1 d . .
H6 H 0.6831 0.1263 0.6389 0.031 Uiso 1 1 calc R U
C7 C 0.7409(4) 0.2758(4) 0.5604(3) 0.0288(9) Uani 1 1 d . .
H7 H 0.7701 0.2574 0.4966 0.035 Uiso 1 1 calc R U
C8 C 0.7788(5) 0.4847(4) 0.5273(3) 0.0307(9) Uani 1 1 d . .
H8A H 0.8246 0.4570 0.4665 0.037 Uiso 1 1 calc R U
H8B H 0.8503 0.4977 0.5656 0.037 Uiso 1 1 calc R U
C9 C 0.6538(5) 0.6108(4) 0.4927(3) 0.0337(10) Uani 1 1 d . .
H9A H 0.6798 0.6634 0.4307 0.040 Uiso 1 1 calc R U
H9B H 0.5732 0.5921 0.4722 0.040 Uiso 1 1 calc R U
C10 C 0.5892(4) 0.6566(4) 0.6685(3) 0.0214(8) Uani 1 1 d . .
C11 C 0.5190(4) 0.8232(4) 0.5253(3) 0.0285(9) Uani 1 1 d . .
H11 H 0.5089 0.8702 0.4555 0.034 Uiso 1 1 calc R U
C12 C 0.4574(4) 0.8704(4) 0.6030(3) 0.0277(9) Uani 1 1 d . .
H12 H 0.3950 0.9576 0.5995 0.033 Uiso 1 1 calc R U
C13 C 0.4478(4) 0.7812(4) 0.7891(3) 0.0274(9) Uani 1 1 d . .
H13A H 0.3737 0.7438 0.8048 0.033 Uiso 1 1 calc R U
H13B H 0.4026 0.8744 0.7876 0.033 Uiso 1 1 calc R U
C14 C 0.6591(4) 0.5916(4) 0.8847(3) 0.0232(8) Uani 1 1 d . .
C15 C 0.5738(4) 0.7712(4) 0.9442(3) 0.0290(9) Uani 1 1 d . .
H15 H 0.5183 0.8572 0.9483 0.035 Uiso 1 1 calc R U
C16 C 0.6790(4) 0.6796(4) 1.0108(3) 0.0277(9) Uani 1 1 d . .
H16 H 0.7122 0.6882 1.0717 0.033 Uiso 1 1 calc R U
C17 C 0.8399(5) 0.4519(4) 1.0377(3) 0.0310(9) Uani 1 1 d . .
H17A H 0.7920 0.4119 1.0938 0.037 Uiso 1 1 calc R U
H17B H 0.9062 0.4782 1.0690 0.037 Uiso 1 1 calc R U
C18 C 0.9271(4) 0.3504(4) 0.9849(3) 0.0265(9) Uani 1 1 d . .
H18A H 0.9592 0.3925 0.9204 0.032 Uiso 1 1 calc R U
H18B H 1.0135 0.2889 1.0288 0.032 Uiso 1 1 calc R U
S1 S 0.28287(10) 0.16810(10) 0.77374(8) 0.0238(2) Uani 1 1 d . .
O11 O 0.2419(3) 0.3040(3) 0.7625(2) 0.0379(7) Uani 1 1 d . .
O12 O 0.3107(4) 0.0884(3) 0.8763(2) 0.0479(9) Uani 1 1 d . .
O13 O 0.3870(3) 0.1165(3) 0.7046(2) 0.0387(7) Uani 1 1 d . .
C21 C 0.1237(5) 0.1555(4) 0.7289(4) 0.0364(10) Uani 1 1 d . .
F11 F 0.0134(3) 0.1955(3) 0.7861(3) 0.0682(10) Uani 1 1 d . .
F12 F 0.1461(3) 0.0351(3) 0.7287(3) 0.0584(9) Uani 1 1 d . .
F13 F 0.0808(3) 0.2316(3) 0.6345(3) 0.0650(9) Uani 1 1 d . .
S2 S 0.84345(10) 0.84468(9) 0.75818(7) 0.0240(2) Uani 1 1 d . .
O21 O 0.7121(3) 0.9037(3) 0.6978(3) 0.0462(9) Uani 1 1 d . .
O22 O 0.8813(3) 0.7110(3) 0.8135(2) 0.0319(7) Uani 1 1 d . .
O23 O 0.8669(4) 0.9250(3) 0.8146(2) 0.0400(8) Uani 1 1 d . .
C22 C 0.9790(6) 0.8347(5) 0.6645(4) 0.0507(13) Uani 1 1 d . .
F21 F 0.9821(5) 0.7562(4) 0.6085(3) 0.0920(14) Uani 1 1 d . .
F22 F 1.1113(4) 0.7884(4) 0.7102(4) 0.0864(13) Uani 1 1 d . .
F23 F 0.9597(4) 0.9500(3) 0.6013(3) 0.0697(10) Uani 1 1 d . .

loop_
_atom_site_aniso_label
_atom_site_aniso_U_11
_atom_site_aniso_U_22
_atom_site_aniso_U_33
_atom_site_aniso_U_23
_atom_site_aniso_U_13
_atom_site_aniso_U_12
Fe1 0.0227(3) 0.0149(3) 0.0196(3) -0.0055(2) 0.0014(2) -0.0065(2)
N1 0.0254(16) 0.0201(16) 0.0221(16) -0.0048(14) -0.0021(13) -0.0069(13)
N2 0.0209(15) 0.0188(16) 0.0229(16) -0.0044(14) 0.0007(13) -0.0062(13)
N3 0.0235(16) 0.0185(16) 0.0225(16) -0.0049(13) 0.0000(13) -0.0066(13)
N4 0.0301(17) 0.0240(18) 0.0219(17) -0.0095(14) 0.0038(14) -0.0097(14)
N5 0.0305(17) 0.0178(16) 0.0208(17) -0.0006(14) -0.0008(13) -0.0085(14)
N6 0.0302(17) 0.0161(16) 0.0238(17) -0.0048(14) -0.0005(13) -0.0076(13)
N7 0.0288(17) 0.0193(16) 0.0262(17) -0.0092(14) 0.0049(14) -0.0082(14)
N8 0.0317(18) 0.0225(17) 0.0221(17) -0.0073(14) 0.0014(13) -0.0113(14)
N9 0.0298(18) 0.0158(16) 0.0264(18) -0.0076(14) -0.0003(14) -0.0065(14)
O1 0.0254(15) 0.0297(16) 0.0392(17) -0.0137(14) 0.0076(13) -0.0112(13)
N10 0.0304(19) 0.0244(19) 0.037(2) -0.0068(17) -0.0067(16) -0.0077(15)
O2 0.0227(13) 0.0217(14) 0.0300(15) -0.0070(12) -0.0009(11) -0.0058(11)
O3 0.0379(17) 0.0313(17) 0.0373(18) -0.0049(15) -0.0033(14) -0.0105(14)
C1 0.0235(19) 0.0190(19) 0.0213(19) -0.0058(16) -0.0015(15) -0.0062(15)
C2 0.037(2) 0.021(2) 0.025(2) -0.0029(17) -0.0019(17) -0.0091(18)
C3 0.032(2) 0.0150(19) 0.025(2) 0.0020(16) -0.0013(16) -0.0062(16)
C4 0.0242(19) 0.0194(19) 0.030(2) -0.0071(17) 0.0000(16) -0.0076(16)
C5 0.0220(18) 0.0170(18) 0.024(2) -0.0057(16) 0.0002(15) -0.0042(15)
C6 0.027(2) 0.0182(19) 0.033(2) -0.0107(18) -0.0033(17) -0.0064(16)
C7 0.036(2) 0.024(2) 0.028(2) -0.0123(19) 0.0010(17) -0.0105(18)
C8 0.040(2) 0.027(2) 0.027(2) -0.0093(18) 0.0076(18) -0.0134(18)
C9 0.048(3) 0.026(2) 0.024(2) -0.0054(18) 0.0023(19) -0.011(2)
C10 0.0278(19) 0.0153(18) 0.023(2) -0.0049(16) 0.0004(15) -0.0105(16)
C11 0.037(2) 0.017(2) 0.029(2) -0.0013(17) -0.0036(18) -0.0106(17)
C12 0.034(2) 0.0133(18) 0.032(2) -0.0007(17) -0.0079(18) -0.0068(16)
C13 0.030(2) 0.019(2) 0.027(2) -0.0069(17) 0.0001(16) -0.0023(16)
C14 0.0262(19) 0.0199(19) 0.024(2) -0.0085(16) -0.0004(15) -0.0073(16)
C15 0.038(2) 0.026(2) 0.029(2) -0.0159(19) 0.0107(18) -0.0147(19)
C16 0.037(2) 0.030(2) 0.024(2) -0.0157(18) 0.0056(17) -0.0154(19)
C17 0.038(2) 0.028(2) 0.026(2) -0.0064(18) -0.0034(18) -0.0116(18)
C18 0.029(2) 0.027(2) 0.024(2) -0.0066(17) -0.0030(16) -0.0103(17)
S1 0.0283(5) 0.0191(5) 0.0239(5) -0.0060(4) 0.0013(4) -0.0088(4)
O11 0.0451(18) 0.0205(15) 0.0460(19) -0.0086(14) -0.0091(15) -0.0091(13)
O12 0.073(2) 0.040(2) 0.0259(17) 0.0064(15) -0.0012(16) -0.0263(18)
O13 0.0326(16) 0.0420(19) 0.0462(19) -0.0221(16) 0.0132(14) -0.0139(14)
C21 0.030(2) 0.030(2) 0.049(3) -0.016(2) 0.005(2) -0.0075(19)
F11 0.0365(16) 0.071(2) 0.111(3) -0.048(2) 0.0349(17) -0.0231(16)
F12 0.0390(15) 0.0391(16) 0.110(3) -0.0355(18) -0.0013(16) -0.0177(13)
F13 0.0556(19) 0.068(2) 0.066(2) -0.0103(18) -0.0290(16) -0.0181(17)
S2 0.0257(5) 0.0207(5) 0.0255(5) -0.0068(4) -0.0001(4) -0.0083(4)
O21 0.0339(17) 0.0341(18) 0.066(2) -0.0013(17) -0.0214(16) -0.0125(14)
O22 0.0393(17) 0.0237(15) 0.0305(16) -0.0038(13) 0.0016(13) -0.0118(13)
O23 0.059(2) 0.0291(17) 0.0333(17) -0.0109(14) -0.0086(15) -0.0153(15)
C22 0.064(4) 0.029(3) 0.052(3) -0.008(2) 0.020(3) -0.014(2)
F21 0.167(4) 0.057(2) 0.061(2) -0.0394(19) 0.063(2) -0.045(3)
F22 0.0357(18) 0.055(2) 0.146(4) -0.012(2) 0.029(2) -0.0068(16)
F23 0.093(3) 0.0468(19) 0.058(2) -0.0018(16) 0.0381(18) -0.0269(18)

loop_
_atom_type_symbol
_atom_type_description
_atom_type_scat_dispersion_real
_atom_type_scat_dispersion_imag
_atom_type_scat_source
C C 0.0033 0.0016 'International Tables Vol C Tables 4.2.6.8 and 6.1.1.4'
H H 0.0000 0.0000 'International Tables Vol C Tables 4.2.6.8 and 6.1.1.4'
N N 0.0061 0.0033 'International Tables Vol C Tables 4.2.6.8 and 6.1.1.4'
O O 0.0106 0.0060 'International Tables Vol C Tables 4.2.6.8 and 6.1.1.4'
F F 0.0171 0.0103 'International Tables Vol C Tables 4.2.6.8 and 6.1.1.4'
S S 0.1246 0.1234 'International Tables Vol C Tables 4.2.6.8 and 6.1.1.4'
Fe Fe 0.3463 0.8444 'International Tables Vol C Tables 4.2.6.8 and 6.1.1.4'

loop_
_geom_angle_atom_site_label_1
_geom_angle_atom_site_label_2
_geom_angle_atom_site_label_3
_geom_angle
N9 Fe1 O2 175.62(13)
N9 Fe1 C1 97.07(16)
O2 Fe1 C1 85.24(14)
N9 Fe1 C5 93.90(15)
O2 Fe1 C5 90.05(13)
C1 Fe1 C5 83.53(15)
N9 Fe1 C10 90.74(16)
O2 Fe1 C10 87.11(14)
C1 Fe1 C10 171.84(15)
C5 Fe1 C10 93.62(15)
N9 Fe1 C14 92.62(15)
O2 Fe1 C14 83.60(13)
C1 Fe1 C14 91.26(15)
C5 Fe1 C14 172.12(17)
C10 Fe1 C14 90.73(15)
C1 N1 C2 111.6(3)
C1 N1 C18 124.8(3)
C2 N1 C18 123.5(3)
C1 N2 C3 111.9(3)
C1 N2 C4 123.0(3)
C3 N2 C4 124.7(3)
C5 N3 C6 111.5(3)
C5 N3 C4 124.3(3)
C6 N3 C4 124.1(3)
C5 N4 C7 111.2(3)
C5 N4 C8 125.5(3)
C7 N4 C8 123.2(3)
C10 N5 C11 110.6(3)
C10 N5 C9 130.3(3)
C11 N5 C9 117.2(3)
C10 N6 C12 112.0(3)
C10 N6 C13 125.6(3)
C12 N6 C13 122.2(3)
C14 N7 C15 111.9(3)
C14 N7 C13 126.2(3)
C15 N7 C13 121.6(3)
C14 N8 C16 111.1(3)
C14 N8 C17 131.7(3)
C16 N8 C17 117.1(3)
O1 N9 Fe1 176.6(3)
O3 N10 O2 118.0(4)
N10 O2 Fe1 127.7(2)
N1 C1 N2 103.9(3)
N1 C1 Fe1 129.5(3)
N2 C1 Fe1 126.4(3)
C3 C2 N1 106.6(3)
C2 C3 N2 106.0(3)
N3 C4 N2 107.7(3)
N4 C5 N3 104.2(3)
N4 C5 Fe1 130.0(3)
N3 C5 Fe1 125.1(3)
C7 C6 N3 106.4(3)
C6 C7 N4 106.7(3)
N4 C8 C9 113.0(4)
N5 C9 C8 117.7(3)
N6 C10 N5 103.8(3)
N6 C10 Fe1 122.7(3)
N5 C10 Fe1 133.3(3)
C12 C11 N5 107.0(4)
C11 C12 N6 106.6(3)
N6 C13 N7 111.1(3)
N8 C14 N7 104.0(3)
N8 C14 Fe1 134.9(3)
N7 C14 Fe1 120.8(3)
C16 C15 N7 106.2(3)
C15 C16 N8 106.7(3)
N8 C17 C18 116.3(3)
N1 C18 C17 112.3(3)
O12 S1 O11 115.6(2)
O12 S1 O13 113.9(2)
O11 S1 O13 114.5(2)
O12 S1 C21 104.3(2)
O11 S1 C21 104.21(19)
O13 S1 C21 102.19(19)
F12 C21 F11 107.7(4)
F12 C21 F13 108.4(4)
F11 C21 F13 105.7(4)
F12 C21 S1 112.1(3)
F11 C21 S1 111.9(3)
F13 C21 S1 110.8(3)
O21 S2 O23 114.5(2)
O21 S2 O22 115.77(19)
O23 S2 O22 115.10(18)
O21 S2 C22 103.7(3)
O23 S2 C22 102.6(2)
O22 S2 C22 102.6(2)
F21 C22 F23 107.7(5)
F21 C22 F22 106.7(5)
F23 C22 F22 106.5(5)
F21 C22 S2 112.2(4)
F23 C22 S2 112.4(3)
F22 C22 S2 111.1(4)

loop_
_geom_bond_atom_site_label_1
_geom_bond_atom_site_label_2
_geom_bond_distance
Fe1 N9 1.625(4)
Fe1 O2 1.979(3)
Fe1 C1 1.984(4)
Fe1 C5 1.988(4)
Fe1 C10 2.012(4)
Fe1 C14 2.047(4)
N1 C1 1.344(5)
N1 C2 1.381(5)
N1 C18 1.459(5)
N2 C1 1.347(5)
N2 C3 1.381(5)
N2 C4 1.459(5)
N3 C5 1.352(5)
N3 C6 1.384(5)
N3 C4 1.449(5)
N4 C5 1.343(5)
N4 C7 1.393(5)
N4 C8 1.463(5)
N5 C10 1.360(5)
N5 C11 1.393(5)
N5 C9 1.477(5)
N6 C10 1.348(5)
N6 C12 1.380(5)
N6 C13 1.452(5)
N7 C14 1.352(5)
N7 C15 1.380(5)
N7 C13 1.452(5)
N8 C14 1.350(5)
N8 C16 1.392(5)
N8 C17 1.472(5)
N9 O1 1.162(4)
N10 O3 1.201(5)
N10 O2 1.305(4)
C2 C3 1.343(6)
C6 C7 1.338(6)
C8 C9 1.493(6)
C11 C12 1.331(6)
C15 C16 1.343(6)
C17 C18 1.497(5)
S1 O12 1.427(3)
S1 O11 1.429(3)
S1 O13 1.432(3)
S1 C21 1.821(5)
C21 F12 1.322(5)
C21 F11 1.326(5)
C21 F13 1.335(6)
S2 O21 1.423(3)
S2 O23 1.437(3)
S2 O22 1.437(3)
S2 C22 1.812(5)
C22 F21 1.319(6)
C22 F23 1.330(6)
C22 F22 1.351(7)
